data_4300063
loop_
_publ_author_name
'Virginie B\'ereau'
'Christopher G. Pernin'
'James A. Ibers'

_publ_section_title
;
Reactivity of the [Mo3(\m3-S)(\m2-S2)3Br6]2- Anion toward the
Imidodiphosphinochalcogenido Ligands [N(QPPh2)2]- (Q = S, Se): Synthesis
and Characterization of [Mo3(\m3-S)(\m2-S2)3{N(QPPh2)2}3]Br
;
_journal_name_full 'Inorganic Chemistry'
_journal_page_first 854
_journal_page_last 856
_journal_volume 39
_journal_year 2000
_chemical_formula_moiety '(C8 H20 N)2 (Br6 Mo3 S7)'
_chemical_formula_sum 'C16 H40 Br6 Mo3 N2 S7'
_chemical_formula_weight 1252.20
_space_group_IT_number 61
_symmetry_cell_setting orthorhombic
_symmetry_space_group_name_Hall '-P 2ac 2ab'
_symmetry_space_group_name_H-M 'P b c a'
_atom_sites_solution_hydrogens geom
_atom_sites_solution_primary direct
_atom_sites_solution_secondary difmap
_audit_creation_method SHELXL-97
_cell_angle_alpha 90.00
_cell_angle_beta 90.00
_cell_angle_gamma 90.00
_cell_formula_units_Z 8
_cell_length_a 18.928(13)
_cell_length_b 12.769(9)
_cell_length_c 29.50(2)
_cell_measurement_reflns_used 8192
_cell_measurement_temperature 293(2)
_cell_measurement_theta_max 24.99
_cell_measurement_theta_min 1.38
_cell_volume 7130(9)
_computing_cell_refinement 'SAINT-Plus version 5.101 (Bruker, 1997)'
_computing_data_collection 'SMART version 5.101 (Bruker, 1997)'
_computing_data_reduction 'SAINT-Plus version 5.101 (Bruker, 1997)'
_computing_molecular_graphics 'SHELXTL-97 (Sheldrick, 1997)'
_computing_publication_material 'SHELXTL-97 (Sheldrick, 1997)'
_computing_structure_refinement 'SHELXL-97 (Sheldrick, 1997)'
_computing_structure_solution 'SHELXS-97 (Sheldrick, 1990)'
_diffrn_ambient_temperature 153(2)
_diffrn_measured_fraction_theta_full 1.000
_diffrn_measured_fraction_theta_max 1.000
_diffrn_measurement_device_type 'Bruker Smart 1000 CCD'
_diffrn_measurement_method /w
_diffrn_radiation_monochromator graphite
_diffrn_radiation_source 'standard-focus sealed tube'
_diffrn_radiation_type MoK\a
_diffrn_radiation_wavelength 0.71073
_diffrn_reflns_av_R_equivalents 0.1119
_diffrn_reflns_av_sigmaI/netI 0.0757
_diffrn_reflns_limit_h_max 22
_diffrn_reflns_limit_h_min -22
_diffrn_reflns_limit_k_max 15
_diffrn_reflns_limit_k_min -15
_diffrn_reflns_limit_l_max 35
_diffrn_reflns_limit_l_min -34
_diffrn_reflns_number 52783
_diffrn_reflns_theta_full 24.99
_diffrn_reflns_theta_max 24.99
_diffrn_reflns_theta_min 1.38
_diffrn_standards_decay_% <2
_exptl_absorpt_coefficient_mu 8.187
_exptl_absorpt_correction_T_max 0.893
_exptl_absorpt_correction_T_min 0.508
_exptl_absorpt_correction_type 'semi-empirical ellipsoidal'
_exptl_crystal_colour Orange
_exptl_crystal_density_diffrn 2.333
_exptl_crystal_density_method 'not measured'
_exptl_crystal_description Plate
_exptl_crystal_F_000 4784
_refine_diff_density_max 0.780
_refine_diff_density_min -0.820
_refine_diff_density_rms 0.161
_refine_ls_extinction_method none
_refine_ls_goodness_of_fit_ref 0.819
_refine_ls_hydrogen_treatment mixed
_refine_ls_matrix_type full
_refine_ls_number_parameters 307
_refine_ls_number_reflns 6282
_refine_ls_number_restraints 0
_refine_ls_restrained_S_all 0.819
_refine_ls_R_factor_all 0.0706
_refine_ls_R_factor_gt 0.0344
_refine_ls_shift/su_max 0.001
_refine_ls_shift/su_mean 0.000
_refine_ls_structure_factor_coef Fsqd
_refine_ls_weighting_details
; calc 
 [1.00000+0.00000exp(0.00(sin\q/\l)^2^)]/ 
   [\s^2^(Fo^2^)+0.0000+0.0000*P+(0.0400P)^2^+0.0000sin\q/\l] 
 where P = 1.00000Fo^2^ + 0.00000Fc^2^ 
;
_refine_ls_weighting_scheme calc
_refine_ls_wR_factor_gt 0.0689
_refine_ls_wR_factor_ref 0.0769
_reflns_number_gt 4069
_reflns_number_total 6282
_reflns_threshold_expression >2sigma(I)
_cod_original_cell_volume 7131(9)
_cod_database_code 4300063

loop_
_symmetry_equiv_pos_as_xyz
'x, y, z'
'-x+1/2, -y, z+1/2'
'-x, y+1/2, -z+1/2'
'x+1/2, -y+1/2, -z'
'-x, -y, -z'
'x-1/2, y, -z-1/2'
'x, -y-1/2, z-1/2'
'-x-1/2, y-1/2, z'

loop_
_atom_site_label
_atom_site_type_symbol
_atom_site_fract_x
_atom_site_fract_y
_atom_site_fract_z
_atom_site_U_iso_or_equiv
_atom_site_adp_type
_atom_site_occupancy
_atom_site_symmetry_multiplicity
_atom_site_calc_flag
_atom_site_refinement_flags
_atom_site_disorder_assembly
_atom_site_disorder_group
Mo1 Mo 0.48040(3) 0.80074(4) 0.11434(2) 0.01791(14) Uani 1 1 d . . .
Mo2 Mo 0.54582(3) 0.98669(4) 0.09408(2) 0.01772(14) Uani 1 1 d . . .
Mo3 Mo 0.41485(3) 0.98620(4) 0.13481(2) 0.01809(14) Uani 1 1 d . . .
Br1 Br 0.45017(4) 0.62390(5) 0.07397(2) 0.02683(18) Uani 1 1 d . . .
Br2 Br 0.52691(4) 0.67418(6) 0.17636(2) 0.02943(19) Uani 1 1 d . . .
Br3 Br 0.60906(3) 1.07249(5) 0.02131(2) 0.02198(17) Uani 1 1 d . . .
Br4 Br 0.65859(4) 1.05807(6) 0.13354(3) 0.02943(19) Uani 1 1 d . . .
Br5 Br 0.29424(4) 1.08463(6) 0.12278(3) 0.02937(19) Uani 1 1 d . . .
Br6 Br 0.39251(4) 1.04071(6) 0.21827(2) 0.02902(19) Uani 1 1 d . . .
S1 S 0.52015(9) 0.92436(13) 0.16690(6) 0.0204(4) Uani 1 1 d . . .
S2 S 0.52020(9) 0.85037(13) 0.04095(6) 0.0197(4) Uani 1 1 d . . .
S3 S 0.60156(9) 0.81320(13) 0.08277(6) 0.0227(4) Uani 1 1 d . . .
S4 S 0.44251(8) 1.07052(13) 0.06489(6) 0.0199(4) Uani 1 1 d . . .
S5 S 0.48378(9) 1.14644(13) 0.11900(6) 0.0226(4) Uani 1 1 d . . .
S6 S 0.36687(9) 0.85396(13) 0.08641(6) 0.0215(4) Uani 1 1 d . . .
S7 S 0.36422(9) 0.81151(14) 0.15261(6) 0.0232(4) Uani 1 1 d . . .
N1 N 0.6372(3) 0.9186(4) 0.2933(2) 0.0260(14) Uani 1 1 d . . .
N2 N 0.3479(3) 0.5599(4) -0.0541(2) 0.0251(14) Uani 1 1 d . . .
C1 C 0.6298(4) 0.9588(5) 0.3413(2) 0.0294(18) Uani 1 1 d . . .
H1A H 0.5820 0.9847 0.3452 0.035 Uiso 1 1 calc R . .
H1B H 0.6615 1.0178 0.3451 0.035 Uiso 1 1 calc R . .
C2 C 0.6449(4) 0.8799(6) 0.3784(2) 0.0326(19) Uani 1 1 d . . .
H2A H 0.6387 0.9126 0.4075 0.049 Uiso 1 1 calc R . .
H2B H 0.6926 0.8552 0.3756 0.049 Uiso 1 1 calc R . .
H2C H 0.6128 0.8219 0.3757 0.049 Uiso 1 1 calc R . .
C3 C 0.7116(4) 0.8809(6) 0.2872(3) 0.039(2) Uani 1 1 d . . .
H3A H 0.7194 0.8214 0.3070 0.047 Uiso 1 1 calc R . .
H3B H 0.7438 0.9361 0.2964 0.047 Uiso 1 1 calc R . .
C4 C 0.7289(4) 0.8490(7) 0.2388(3) 0.052(3) Uani 1 1 d . . .
H4A H 0.7768 0.8246 0.2373 0.077 Uiso 1 1 calc R . .
H4B H 0.7232 0.9082 0.2191 0.077 Uiso 1 1 calc R . .
H4C H 0.6975 0.7940 0.2295 0.077 Uiso 1 1 calc R . .
C5 C 0.6197(4) 1.0089(6) 0.2617(2) 0.0306(18) Uani 1 1 d . . .
H5A H 0.6175 0.9821 0.2309 0.037 Uiso 1 1 calc R . .
H5B H 0.5732 1.0353 0.2694 0.037 Uiso 1 1 calc R . .
C6 C 0.6715(4) 1.0994(6) 0.2628(3) 0.041(2) Uani 1 1 d . . .
H6A H 0.6566 1.1524 0.2417 0.061 Uiso 1 1 calc R . .
H6B H 0.7177 1.0749 0.2545 0.061 Uiso 1 1 calc R . .
H6C H 0.6730 1.1285 0.2928 0.061 Uiso 1 1 calc R . .
C7 C 0.5868(4) 0.8300(5) 0.2841(2) 0.0316(19) Uani 1 1 d . . .
H7A H 0.6026 0.7694 0.3011 0.038 Uiso 1 1 calc R . .
H7B H 0.5901 0.8122 0.2522 0.038 Uiso 1 1 calc R . .
C8 C 0.5103(4) 0.8489(6) 0.2952(3) 0.041(2) Uani 1 1 d . . .
H8A H 0.4833 0.7873 0.2883 0.062 Uiso 1 1 calc R . .
H8B H 0.4930 0.9068 0.2776 0.062 Uiso 1 1 calc R . .
H8C H 0.5057 0.8648 0.3269 0.062 Uiso 1 1 calc R . .
C9 C 0.2732(3) 0.5971(6) -0.0470(2) 0.0305(19) Uani 1 1 d . . .
H9A H 0.2413 0.5404 -0.0547 0.037 Uiso 1 1 calc R . .
H9B H 0.2641 0.6541 -0.0679 0.037 Uiso 1 1 calc R . .
C10 C 0.2561(4) 0.6342(6) 0.0006(3) 0.037(2) Uani 1 1 d . . .
H10A H 0.2076 0.6558 0.0020 0.056 Uiso 1 1 calc R . .
H10B H 0.2861 0.6923 0.0083 0.056 Uiso 1 1 calc R . .
H10C H 0.2639 0.5781 0.0217 0.056 Uiso 1 1 calc R . .
C11 C 0.3674(3) 0.4760(5) -0.0204(2) 0.0259(17) Uani 1 1 d . . .
H11A H 0.3747 0.5085 0.0089 0.031 Uiso 1 1 calc R . .
H11B H 0.4119 0.4448 -0.0296 0.031 Uiso 1 1 calc R . .
C12 C 0.3128(4) 0.3893(6) -0.0152(3) 0.0340(19) Uani 1 1 d . . .
H12A H 0.3291 0.3394 0.0068 0.051 Uiso 1 1 calc R . .
H12B H 0.3061 0.3550 -0.0438 0.051 Uiso 1 1 calc R . .
H12C H 0.2688 0.4189 -0.0053 0.051 Uiso 1 1 calc R . .
C13 C 0.3957(3) 0.6530(5) -0.0466(2) 0.0249(17) Uani 1 1 d . . .
H13A H 0.3820 0.7082 -0.0674 0.030 Uiso 1 1 calc R . .
H13B H 0.3884 0.6789 -0.0161 0.030 Uiso 1 1 calc R . .
C14 C 0.4732(3) 0.6306(6) -0.0529(3) 0.0326(19) Uani 1 1 d . . .
H14A H 0.5000 0.6932 -0.0473 0.049 Uiso 1 1 calc R . .
H14B H 0.4815 0.6073 -0.0834 0.049 Uiso 1 1 calc R . .
H14C H 0.4877 0.5770 -0.0321 0.049 Uiso 1 1 calc R . .
C15 C 0.3549(4) 0.5156(6) -0.1011(2) 0.0331(19) Uani 1 1 d . . .
H15A H 0.3223 0.4573 -0.1040 0.040 Uiso 1 1 calc R . .
H15B H 0.4023 0.4878 -0.1045 0.040 Uiso 1 1 calc R . .
C16 C 0.3413(4) 0.5910(7) -0.1397(3) 0.052(3) Uani 1 1 d . . .
H16A H 0.3461 0.5547 -0.1681 0.079 Uiso 1 1 calc R . .
H16B H 0.3748 0.6473 -0.1384 0.079 Uiso 1 1 calc R . .
H16C H 0.2943 0.6186 -0.1372 0.079 Uiso 1 1 calc R . .

loop_
_atom_site_aniso_label
_atom_site_aniso_U_11
_atom_site_aniso_U_22
_atom_site_aniso_U_33
_atom_site_aniso_U_23
_atom_site_aniso_U_13
_atom_site_aniso_U_12
Mo1 0.0225(3) 0.0140(3) 0.0172(3) 0.0008(3) 0.0001(3) -0.0002(3)
Mo2 0.0200(3) 0.0149(3) 0.0183(3) -0.0010(3) 0.0004(3) -0.0006(3)
Mo3 0.0217(3) 0.0151(3) 0.0174(3) -0.0001(3) 0.0025(3) -0.0004(2)
Br1 0.0382(4) 0.0163(4) 0.0259(4) -0.0021(3) -0.0022(3) -0.0028(3)
Br2 0.0406(4) 0.0213(4) 0.0264(4) 0.0058(3) -0.0064(4) 0.0006(3)
Br3 0.0236(3) 0.0199(4) 0.0224(4) 0.0018(3) 0.0011(3) -0.0027(3)
Br4 0.0259(4) 0.0355(4) 0.0269(4) -0.0042(4) -0.0029(3) -0.0069(3)
Br5 0.0260(4) 0.0280(4) 0.0341(5) 0.0045(4) 0.0054(3) 0.0046(3)
Br6 0.0411(4) 0.0249(4) 0.0211(4) -0.0041(3) 0.0046(4) 0.0020(3)
S1 0.0252(9) 0.0176(9) 0.0186(10) -0.0012(8) -0.0019(8) -0.0017(8)
S2 0.0254(9) 0.0163(9) 0.0176(9) -0.0020(8) 0.0008(8) -0.0008(8)
S3 0.0229(9) 0.0189(9) 0.0262(10) 0.0017(8) 0.0010(8) 0.0027(8)
S4 0.0237(9) 0.0169(9) 0.0189(10) 0.0026(8) 0.0021(8) 0.0013(7)
S5 0.0265(10) 0.0161(9) 0.0252(10) -0.0028(8) 0.0032(9) -0.0003(8)
S6 0.0238(9) 0.0189(9) 0.0219(10) 0.0017(8) -0.0012(8) -0.0012(7)
S7 0.0268(9) 0.0186(9) 0.0242(10) 0.0012(8) 0.0035(8) -0.0029(8)
N1 0.026(3) 0.023(3) 0.028(4) 0.000(3) -0.007(3) 0.000(3)
N2 0.023(3) 0.023(3) 0.029(4) -0.004(3) 0.002(3) -0.001(3)
C1 0.044(5) 0.023(4) 0.021(4) 0.001(4) -0.006(4) 0.001(4)
C2 0.035(4) 0.035(5) 0.027(5) 0.007(4) 0.000(4) -0.006(4)
C3 0.033(4) 0.044(5) 0.041(5) 0.008(4) 0.004(4) 0.010(4)
C4 0.065(6) 0.050(6) 0.040(6) 0.002(5) 0.022(5) 0.025(5)
C5 0.040(4) 0.031(4) 0.021(4) 0.003(4) -0.005(4) 0.006(4)
C6 0.067(6) 0.023(4) 0.033(5) 0.000(4) -0.002(4) -0.011(4)
C7 0.051(5) 0.019(4) 0.025(4) 0.000(4) -0.008(4) -0.009(4)
C8 0.030(4) 0.049(5) 0.045(5) 0.014(5) -0.012(4) -0.013(4)
C9 0.024(4) 0.036(5) 0.032(5) -0.001(4) -0.008(4) 0.007(3)
C10 0.041(5) 0.031(4) 0.040(5) -0.007(4) 0.002(4) 0.009(4)
C11 0.027(4) 0.023(4) 0.027(4) 0.000(4) -0.003(3) -0.001(3)
C12 0.036(4) 0.028(4) 0.038(5) -0.004(4) 0.006(4) -0.002(4)
C13 0.028(4) 0.017(4) 0.030(4) 0.002(3) -0.004(4) -0.003(3)
C14 0.031(4) 0.026(4) 0.041(5) 0.006(4) 0.003(4) -0.009(3)
C15 0.032(4) 0.033(5) 0.035(5) -0.011(4) -0.001(4) 0.000(4)
C16 0.058(6) 0.076(7) 0.023(5) 0.002(5) -0.003(4) 0.001(5)

loop_
_atom_type_symbol
_atom_type_description
_atom_type_scat_dispersion_real
_atom_type_scat_dispersion_imag
_atom_type_scat_source
C C 0.0033 0.0016 'International Tables Vol C Tables 4.2.6.8 and 6.1.1.4'
H H 0.0000 0.0000 'International Tables Vol C Tables 4.2.6.8 and 6.1.1.4'
N N 0.0061 0.0033 'International Tables Vol C Tables 4.2.6.8 and 6.1.1.4'
S S 0.1246 0.1234 'International Tables Vol C Tables 4.2.6.8 and 6.1.1.4'
Br Br -0.2901 2.4595 'International Tables Vol C Tables 4.2.6.8 and 6.1.1.4'
Mo Mo -1.6832 0.6857 'International Tables Vol C Tables 4.2.6.8 and 6.1.1.4'

loop_
_geom_angle_atom_site_label_1
_geom_angle_atom_site_label_2
_geom_angle_atom_site_label_3
_geom_angle
_geom_angle_site_symmetry_1
_geom_angle_site_symmetry_3
_geom_angle_publ_flag
S1 Mo1 S2 108.79(7) . . ?
S1 Mo1 S6 108.95(7) . . ?
S2 Mo1 S6 84.01(7) . . ?
S1 Mo1 S7 86.89(7) . . ?
S2 Mo1 S7 132.98(6) . . ?
S6 Mo1 S7 49.11(7) . . ?
S1 Mo1 S3 84.73(7) . . ?
S2 Mo1 S3 49.33(6) . . ?
S6 Mo1 S3 132.92(7) . . ?
S7 Mo1 S3 171.46(6) . . ?
S1 Mo1 Br2 80.99(7) . . ?
S2 Mo1 Br2 134.45(6) . . ?
S6 Mo1 Br2 136.23(5) . . ?
S7 Mo1 Br2 90.82(6) . . ?
S3 Mo1 Br2 89.48(6) . . ?
S1 Mo1 Br1 162.81(5) . . ?
S2 Mo1 Br1 83.39(6) . . ?
S6 Mo1 Br1 83.81(6) . . ?
S7 Mo1 Br1 93.51(5) . . ?
S3 Mo1 Br1 94.97(5) . . ?
Br2 Mo1 Br1 81.82(6) . . ?
S1 Mo1 Mo3 54.26(6) . . ?
S2 Mo1 Mo3 96.54(5) . . ?
S6 Mo1 Mo3 54.94(5) . . ?
S7 Mo1 Mo3 56.59(5) . . ?
S3 Mo1 Mo3 116.48(5) . . ?
Br2 Mo1 Mo3 122.42(5) . . ?
Br1 Mo1 Mo3 138.33(4) . . ?
S1 Mo1 Mo2 54.18(6) . . ?
S2 Mo1 Mo2 55.13(4) . . ?
S6 Mo1 Mo2 94.84(6) . . ?
S7 Mo1 Mo2 116.88(5) . . ?
S3 Mo1 Mo2 56.32(5) . . ?
Br2 Mo1 Mo2 122.64(4) . . ?
Br1 Mo1 Mo2 138.29(4) . . ?
Mo3 Mo1 Mo2 60.30(5) . . ?
S1 Mo2 S4 108.25(7) . . ?
S1 Mo2 S2 108.17(8) . . ?
S4 Mo2 S2 85.63(7) . . ?
S1 Mo2 S5 84.77(7) . . ?
S4 Mo2 S5 49.25(6) . . ?
S2 Mo2 S5 134.49(7) . . ?
S1 Mo2 S3 84.72(7) . . ?
S4 Mo2 S3 134.49(6) . . ?
S2 Mo2 S3 49.24(7) . . ?
S5 Mo2 S3 169.46(7) . . ?
S1 Mo2 Br4 83.03(6) . . ?
S4 Mo2 Br4 132.61(6) . . ?
S2 Mo2 Br4 135.71(5) . . ?
S5 Mo2 Br4 88.13(6) . . ?
S3 Mo2 Br4 91.39(6) . . ?
S1 Mo2 Br3 164.25(5) . . ?
S4 Mo2 Br3 83.92(6) . . ?
S2 Mo2 Br3 82.16(7) . . ?
S5 Mo2 Br3 96.48(6) . . ?
S3 Mo2 Br3 93.85(6) . . ?
Br4 Mo2 Br3 81.32(5) . . ?
S1 Mo2 Mo1 54.02(4) . . ?
S4 Mo2 Mo1 95.56(6) . . ?
S2 Mo2 Mo1 54.66(6) . . ?
S5 Mo2 Mo1 115.85(7) . . ?
S3 Mo2 Mo1 56.46(6) . . ?
Br4 Mo2 Mo1 125.25(4) . . ?
Br3 Mo2 Mo1 136.61(3) . . ?
S1 Mo2 Mo3 54.01(5) . . ?
S4 Mo2 Mo3 54.69(6) . . ?
S2 Mo2 Mo3 95.84(5) . . ?
S5 Mo2 Mo3 56.17(5) . . ?
S3 Mo2 Mo3 116.12(5) . . ?
Br4 Mo2 Mo3 123.02(5) . . ?
Br3 Mo2 Mo3 138.51(3) . . ?
Mo1 Mo2 Mo3 59.80(3) . . ?
S1 Mo3 S4 108.35(7) . . ?
S1 Mo3 S6 109.05(7) . . ?
S4 Mo3 S6 83.43(8) . . ?
S1 Mo3 S5 84.62(7) . . ?
S4 Mo3 S5 49.24(6) . . ?
S6 Mo3 S5 132.27(7) . . ?
S1 Mo3 S7 86.57(7) . . ?
S4 Mo3 S7 132.29(6) . . ?
S6 Mo3 S7 49.11(7) . . ?
S5 Mo3 S7 170.82(6) . . ?
S1 Mo3 Br6 81.11(6) . . ?
S4 Mo3 Br6 137.38(6) . . ?
S6 Mo3 Br6 134.00(5) . . ?
S5 Mo3 Br6 92.47(5) . . ?
S7 Mo3 Br6 88.71(5) . . ?
S1 Mo3 Br5 162.50(5) . . ?
S4 Mo3 Br5 81.84(5) . . ?
S6 Mo3 Br5 85.82(6) . . ?
S5 Mo3 Br5 92.13(7) . . ?
S7 Mo3 Br5 97.05(6) . . ?
Br6 Mo3 Br5 81.86(3) . . ?
S1 Mo3 Mo1 54.05(5) . . ?
S4 Mo3 Mo1 95.74(6) . . ?
S6 Mo3 Mo1 55.25(6) . . ?
S5 Mo3 Mo1 115.77(7) . . ?
S7 Mo3 Mo1 56.31(6) . . ?
Br6 Mo3 Mo1 120.99(3) . . ?
Br5 Mo3 Mo1 140.90(3) . . ?
S1 Mo3 Mo2 53.96(6) . . ?
S4 Mo3 Mo2 54.85(4) . . ?
S6 Mo3 Mo2 94.76(6) . . ?
S5 Mo3 Mo2 55.99(5) . . ?
S7 Mo3 Mo2 116.19(5) . . ?
Br6 Mo3 Mo2 124.07(3) . . ?
Br5 Mo3 Mo2 136.15(4) . . ?
Mo1 Mo3 Mo2 59.90(3) . . ?
Mo1 S1 Mo2 71.80(7) . . ?
Mo1 S1 Mo3 71.68(6) . . ?
Mo2 S1 Mo3 72.02(6) . . ?
S3 S2 Mo1 67.95(8) . . ?
S3 S2 Mo2 67.54(8) . . ?
Mo1 S2 Mo2 70.22(7) . . ?
S2 S3 Mo2 63.22(7) . . ?
S2 S3 Mo1 62.72(8) . . ?
Mo2 S3 Mo1 67.22(5) . . ?
S5 S4 Mo3 67.59(8) . . ?
S5 S4 Mo2 67.33(8) . . ?
Mo3 S4 Mo2 70.47(6) . . ?
S4 S5 Mo2 63.42(7) . . ?
S4 S5 Mo3 63.17(7) . . ?
Mo2 S5 Mo3 67.84(7) . . ?
S7 S6 Mo3 67.84(8) . . ?
S7 S6 Mo1 67.40(7) . . ?
Mo3 S6 Mo1 69.80(6) . . ?
S6 S7 Mo1 63.48(7) . . ?
S6 S7 Mo3 63.05(7) . . ?
Mo1 S7 Mo3 67.09(5) . . ?
C3 N1 C7 109.3(6) . . ?
C3 N1 C1 108.1(6) . . ?
C7 N1 C1 111.5(5) . . ?
C3 N1 C5 111.9(6) . . ?
C7 N1 C5 108.7(5) . . ?
C1 N1 C5 107.3(5) . . ?
C15 N2 C9 109.3(5) . . ?
C15 N2 C11 108.7(5) . . ?
C9 N2 C11 111.2(5) . . ?
C15 N2 C13 112.3(5) . . ?
C9 N2 C13 107.0(5) . . ?
C11 N2 C13 108.4(5) . . ?
N1 C1 C2 115.7(6) . . ?
N1 C3 C4 113.8(6) . . ?
C6 C5 N1 115.1(6) . . ?
N1 C7 C8 116.7(6) . . ?
N2 C9 C10 115.3(6) . . ?
N2 C11 C12 114.6(6) . . ?
C14 C13 N2 114.5(5) . . ?
N2 C15 C16 116.1(6) . . ?

loop_
_geom_bond_atom_site_label_1
_geom_bond_atom_site_label_2
_geom_bond_distance
_geom_bond_site_symmetry_2
_geom_bond_publ_flag
Mo1 S1 2.337(2) . ?
Mo1 S2 2.378(2) . ?
Mo1 S6 2.400(2) . ?
Mo1 S7 2.476(2) . ?
Mo1 S3 2.480(2) . ?
Mo1 Br2 2.5952(15) . ?
Mo1 Br1 2.6162(17) . ?
Mo1 Mo3 2.7409(17) . ?
Mo1 Mo2 2.7437(17) . ?
Mo2 S1 2.342(2) . ?
Mo2 S4 2.390(2) . ?
Mo2 S2 2.392(2) . ?
Mo2 S5 2.466(2) . ?
Mo2 S3 2.476(2) . ?
Mo2 Br4 2.5965(16) . ?
Mo2 Br3 2.6914(16) . ?
Mo2 Mo3 2.7549(18) . ?
Mo3 S1 2.344(2) . ?
Mo3 S4 2.385(2) . ?
Mo3 S6 2.391(2) . ?
Mo3 S5 2.471(2) . ?
Mo3 S7 2.484(2) . ?
Mo3 Br6 2.5935(19) . ?
Mo3 Br5 2.6301(17) . ?
S2 S3 2.030(3) . ?
S4 S5 2.025(3) . ?
S6 S7 2.027(3) . ?
N1 C3 1.498(8) . ?
N1 C7 1.506(8) . ?
N1 C1 1.511(9) . ?
N1 C5 1.520(9) . ?
N2 C15 1.503(9) . ?
N2 C9 1.506(8) . ?
N2 C11 1.508(8) . ?
N2 C13 1.511(8) . ?
C1 C2 1.516(9) . ?
C3 C4 1.519(10) . ?
C5 C6 1.516(10) . ?
C7 C8 1.506(10) . ?
C9 C10 1.518(10) . ?
C11 C12 1.521(9) . ?
C13 C14 1.507(9) . ?
C15 C16 1.514(10) . ?

_journal_paper_doi 10.1021/ic9907056
